data_7701195
loop_
_publ_author_name
'Kurtz, Daniel A.'
'Dhakal, Badrinath'
'McDonald, Lauren T.'
'Nichol, Gary S.'
'Felton, Greg A. N.'

_publ_section_title
;
 Inter-ligand intramolecular through-space anisotropic shielding in a
 series of manganese carbonyl phosphorous compounds.
;
_journal_issue 39
_journal_name_full 'Dalton transactions (Cambridge, England : 2003)'
_journal_page_first 14926
_journal_page_last 14935
_journal_paper_doi 10.1039/c9dt03100f
_journal_volume 48
_journal_year 2019
_chemical_formula_moiety 'C39 H57 Mn N2 O3 P, C F3 O3 S'
_chemical_formula_sum 'C40 H57 F3 Mn N2 O6 P S'
_chemical_formula_weight 836.84
_space_group_crystal_system triclinic
_space_group_IT_number 2
_space_group_name_Hall '-P 1'
_space_group_name_H-M_alt 'P -1'
_symmetry_space_group_name_Hall '-P 1'
_symmetry_space_group_name_H-M 'P -1'
_atom_sites_solution_hydrogens geom
_atom_sites_solution_primary direct
_audit_creation_date 2014-09-15
_audit_creation_method
;
Olex2 1.2-beta
(compiled 2014.08.28 svn.r2986 for OlexSys, GUI svn.r4874)
;
_audit_update_record
;
2019-06-03 deposited with the CCDC.    2019-09-19 downloaded from the CCDC.
;
_cell_angle_alpha 85.551(5)
_cell_angle_beta 89.809(4)
_cell_angle_gamma 76.872(4)
_cell_formula_units_Z 4
_cell_length_a 10.7958(5)
_cell_length_b 19.6144(10)
_cell_length_c 20.0400(11)
_cell_measurement_reflns_used 7413
_cell_measurement_temperature 120.00(10)
_cell_measurement_theta_max 25.7290
_cell_measurement_theta_min 3.2700
_cell_volume 4119.7(4)
_computing_cell_refinement
'CrysAlisPro, Agilent Technologies, Version 1.171.37.34k (release 13-08-2014 CrysAlis171 .NET) (compiled Aug 13 2014,16:31:05)'
_computing_data_collection
'CrysAlisPro, Agilent Technologies, Version 1.171.37.34k (release 13-08-2014 CrysAlis171 .NET) (compiled Aug 13 2014,16:31:05)'
_computing_data_reduction
'CrysAlisPro, Agilent Technologies, Version 1.171.37.34k (release 13-08-2014 CrysAlis171 .NET) (compiled Aug 13 2014,16:31:05)'
_computing_molecular_graphics 'Olex2 (Dolomanov et al., 2009)'
_computing_publication_material 'Olex2 (Dolomanov et al., 2009)'
_computing_structure_refinement 'ShelXL (Sheldrick, 2008)'
_computing_structure_solution 'ShelXT (Sheldrick, 2008)'
_diffrn_ambient_environment N~2~
_diffrn_ambient_temperature 120.00(10)
_diffrn_detector 'CCD plate'
_diffrn_detector_area_resol_mean 5.1574
_diffrn_detector_type Atlas
_diffrn_measured_fraction_theta_full 0.998
_diffrn_measured_fraction_theta_max 0.993
_diffrn_measurement_details
;
#__ type_ start__ end____ width___ exp.time_
  1 omega  -20.00   33.00   1.0000   30.0000
omega____ theta____ kappa____ phi______ frames
    -       -7.3914  -99.0000 -120.0000 53

#__ type_ start__ end____ width___ exp.time_
  2 omega  -20.00   33.00   1.0000   30.0000
omega____ theta____ kappa____ phi______ frames
    -       -7.3914  -99.0000  -60.0000 53

#__ type_ start__ end____ width___ exp.time_
  3 omega  -69.00   13.00   1.0000   30.0000
omega____ theta____ kappa____ phi______ frames
    -       -7.3914  -57.0000 -120.0000 82

#__ type_ start__ end____ width___ exp.time_
  4 omega  -85.00   22.00   1.0000   30.0000
omega____ theta____ kappa____ phi______ frames
    -       -7.3914  -19.0000  120.0000 107

#__ type_ start__ end____ width___ exp.time_
  5 omega  -11.00   16.00   1.0000   30.0000
omega____ theta____ kappa____ phi______ frames
    -       -7.3914  -99.0000  120.0000 27

#__ type_ start__ end____ width___ exp.time_
  6 omega  -30.00   65.00   1.0000   30.0000
omega____ theta____ kappa____ phi______ frames
    -       -7.3914   38.0000   90.0000 95

#__ type_ start__ end____ width___ exp.time_
  7 omega  -13.00   14.00   1.0000   30.0000
omega____ theta____ kappa____ phi______ frames
    -       -7.3914  -38.0000 -180.0000 27

#__ type_ start__ end____ width___ exp.time_
  8 omega   -5.00   29.00   1.0000   30.0000
omega____ theta____ kappa____ phi______ frames
    -       -7.3914  -99.0000  -90.0000 34

#__ type_ start__ end____ width___ exp.time_
  9 omega   27.00   54.00   1.0000   30.0000
omega____ theta____ kappa____ phi______ frames
    -        8.4852   38.0000 -120.0000 27

#__ type_ start__ end____ width___ exp.time_
 10 omega  -21.00    4.00   1.0000   30.0000
omega____ theta____ kappa____ phi______ frames
    -        8.4852  -77.0000  120.0000 25

#__ type_ start__ end____ width___ exp.time_
 11 omega   32.00   59.00   1.0000   30.0000
omega____ theta____ kappa____ phi______ frames
    -        8.4852   77.0000   90.0000 27

#__ type_ start__ end____ width___ exp.time_
 12 omega  -20.00    7.00   1.0000   30.0000
omega____ theta____ kappa____ phi______ frames
    -        8.4852   77.0000   90.0000 27
;
_diffrn_measurement_device 'four-circle diffractometer'
_diffrn_measurement_device_type 'SuperNova, Dual, Cu at zero, Atlas'
_diffrn_measurement_method '\w scans'
_diffrn_orient_matrix_UB_11 0.0630841000
_diffrn_orient_matrix_UB_12 -0.0206284000
_diffrn_orient_matrix_UB_13 0.0034455000
_diffrn_orient_matrix_UB_21 0.0217310000
_diffrn_orient_matrix_UB_22 0.0300831000
_diffrn_orient_matrix_UB_23 0.0075544000
_diffrn_orient_matrix_UB_31 -0.0100306000
_diffrn_orient_matrix_UB_32 -0.0075461000
_diffrn_orient_matrix_UB_33 0.0345205000
_diffrn_radiation_monochromator mirror
_diffrn_radiation_probe x-ray
_diffrn_radiation_type MoK\a
_diffrn_radiation_wavelength 0.71073
_diffrn_reflns_av_R_equivalents 0.1038
_diffrn_reflns_av_unetI/netI 0.1049
_diffrn_reflns_Laue_measured_fraction_full 0.998
_diffrn_reflns_Laue_measured_fraction_max 0.993
_diffrn_reflns_limit_h_max 13
_diffrn_reflns_limit_h_min -12
_diffrn_reflns_limit_k_max 23
_diffrn_reflns_limit_k_min -23
_diffrn_reflns_limit_l_max 24
_diffrn_reflns_limit_l_min -3
_diffrn_reflns_number 15033
_diffrn_reflns_point_group_measured_fraction_full 0.998
_diffrn_reflns_point_group_measured_fraction_max 0.993
_diffrn_reflns_theta_full 25.000
_diffrn_reflns_theta_max 25.394
_diffrn_reflns_theta_min 2.792
_diffrn_source 'SuperNova (Mo) X-ray Source'
_exptl_absorpt_coefficient_mu 0.471
_exptl_absorpt_correction_T_max 0.937
_exptl_absorpt_correction_T_min 0.702
_exptl_absorpt_correction_type gaussian
_exptl_absorpt_process_details
'CrysAlisPro, Agilent Technologies, Version 1.171.37.34k (release 13-08-2014 CrysAlis171 .NET) (compiled Aug 13 2014,16:31:05) Numerical absorption correction based on gaussian integration over a multifaceted crystal model Empirical absorption correction using spherical harmonics, implemented in SCALE3 ABSPACK scaling algorithm.'
_exptl_crystal_colour yellow
_exptl_crystal_colour_primary yellow
_exptl_crystal_density_diffrn 1.349
_exptl_crystal_description block
_exptl_crystal_F_000 1768
_exptl_crystal_recrystallization_method
'The material was recrystallised from a mixture of pentane and acetone by vapour diffusion'
_exptl_crystal_size_max 0.3664
_exptl_crystal_size_mid 0.1225
_exptl_crystal_size_min 0.0688
_refine_diff_density_max 2.083
_refine_diff_density_min -0.823
_refine_diff_density_rms 0.096
_refine_ls_extinction_method none
_refine_ls_goodness_of_fit_ref 1.075
_refine_ls_hydrogen_treatment constr
_refine_ls_matrix_type full
_refine_ls_number_parameters 1105
_refine_ls_number_reflns 15033
_refine_ls_number_restraints 195
_refine_ls_restrained_S_all 1.086
_refine_ls_R_factor_all 0.1283
_refine_ls_R_factor_gt 0.0920
_refine_ls_shift/su_max 0.001
_refine_ls_shift/su_mean 0.000
_refine_ls_structure_factor_coef Fsqd
_refine_ls_weighting_details 'w=1/[\s^2^(Fo^2^)+(0.0556P)^2^+17.6221P] where P=(Fo^2^+2Fc^2^)/3'
_refine_ls_weighting_scheme calc
_refine_ls_wR_factor_gt 0.1981
_refine_ls_wR_factor_ref 0.2169
_reflns_Friedel_coverage 0.000
_reflns_number_gt 10823
_reflns_number_total 15033
_reflns_threshold_expression 'I > 2\s(I)'
_cod_data_source_file c9dt03100f2.cif
_cod_data_source_block ex4010
_cod_depositor_comments 'Adding full bibliography for 7701195--7701196.cif.'
_cod_database_code 7701195
_shelxl_version_number 2014/6
_chemical_oxdiff_formula 'C40 H57 F3 Mn N2 O6 P S'
_chemical_oxdiff_usercomment '@ 120 K sample 4'
_shelx_space_group_comment
;
The symmetry employed for this shelxl refinement is uniquely defined
by the following loop, which should always be used as a source of
symmetry information in preference to the above space-group names.
They are only intended as comments.
;
_reflns_odcompleteness_completeness 99.83
_reflns_odcompleteness_iscentric 1
_reflns_odcompleteness_theta 25.30
_olex2_refinement_description
;
1. Fixed Uiso
 At 1.2 times of:
  All C(H) groups, All C(H,H) groups
 At 1.5 times of:
  All C(H,H,H) groups
2. Shared sites
{O55, O56'}
3. Restrained distances
 P51-C78 \\sim P51-C84
 with sigma of 0.02
 P51-C78' \\sim P51-C84
 with sigma of 0.02
 C83-C78 \\sim C89-C84
 with sigma of 0.02
 C83-C82' \\sim C89-C88
 with sigma of 0.02
 C82'-C81' \\sim C88-C87
 with sigma of 0.02
 C81'-C80' \\sim C87-C86
 with sigma of 0.02
 C80'-C79' \\sim C86-C85
 with sigma of 0.02
 C79'-C78 \\sim C85-C84
 with sigma of 0.02
 C83'-C78' \\sim C89-C84
 with sigma of 0.02
 C83'-C82 \\sim C89-C88
 with sigma of 0.02
 C82-C81 \\sim C88-C87
 with sigma of 0.02
 C81-C80 \\sim C87-C86
 with sigma of 0.02
 C80-C79 \\sim C86-C85
 with sigma of 0.02
 C79-C78' \\sim C85-C84
 with sigma of 0.02
 C82-C80 \\sim C88-C86
 with sigma of 0.02
4. Rigid bond restraints
 O5, S1
 with sigma for 1-2 distances of 0.01 and sigma for 1-3 distances of 0.01
5. Uiso/Uaniso restraints and constraints
O5 \\sim S1: within 1.7A with sigma of 0.04 and sigma for terminal atoms of 0.08
Uanis(O55) = Uanis(O56')
6. Rigid body (RIGU) restrains
 C78, C78', C79, C79', C80, C80', C81, C81', C82, C82', C83, C83'
 with sigma for 1-2 distances of 0.004 and sigma for 1-3 distances of 0.004
 S51', O54', O55', O56', F51', F52', F53', C91'
 with sigma for 1-2 distances of 0.004 and sigma for 1-3 distances of 0.004
 O5, S1, O4, O6
 with sigma for 1-2 distances of 0.004 and sigma for 1-3 distances of 0.004
7. Same fragment restrains
{S51, F51, F52, F53, O54, O55, O56, C91}
as
{S51', F51', F52', F53', O54', O55', O56', C91'}
8. Others
 Sof(C78')=Sof(H78')=Sof(C79)=Sof(H79A)=Sof(H79B)=Sof(C80)=Sof(H80A)=Sof(H80B)=
 Sof(C81)=Sof(H81A)=Sof(H81B)=Sof(C82)=Sof(H82A)=Sof(H82B)=Sof(C83')=Sof(H83C)=
 Sof(H83D)=1-FVAR(1)
 Sof(C78)=Sof(H78)=Sof(C79')=Sof(H79C)=Sof(H79D)=Sof(C80')=Sof(H80C)=Sof(H80D)=
 Sof(C81')=Sof(H81C)=Sof(H81D)=Sof(C82')=Sof(H82C)=Sof(H82D)=Sof(C83)=Sof(H83A)=
 Sof(H83B)=FVAR(1)
 Sof(S51')=Sof(F51')=Sof(F52')=Sof(F53')=Sof(O54')=Sof(O55')=Sof(O56')=
 Sof(C91')=1-FVAR(2)
 Sof(S51)=Sof(F51)=Sof(F52)=Sof(F53)=Sof(O54)=Sof(O55)=Sof(O56)=Sof(C91)=FVAR(2)
9.a Ternary CH refined with riding coordinates:
 C72(H72), C78(H78), C78'(H78'), C84(H84), C22(H22), C28(H28), C34(H34)
9.b Secondary CH2 refined with riding coordinates:
 C73(H73A,H73B), C74(H74A,H74B), C75(H75A,H75B), C76(H76A,H76B), C77(H77A,
 H77B), C79(H79A,H79B), C79'(H79C,H79D), C80(H80A,H80B), C80'(H80C,H80D),
 C81(H81A,H81B), C81'(H81C,H81D), C82(H82A,H82B), C82'(H82C,H82D), C83(H83A,
 H83B), C83'(H83C,H83D), C85(H85A,H85B), C86(H86A,H86B), C87(H87A,H87B),
 C88(H88A,H88B), C89(H89A,H89B), C23(H23A,H23B), C24(H24A,H24B), C25(H25A,H25B),
  C26(H26A,H26B), C27(H27A,H27B), C29(H29A,H29B), C30(H30A,H30B), C31(H31A,
 H31B), C32(H32A,H32B), C33(H33A,H33B), C35(H35A,H35B), C36(H36A,H36B),
 C37(H37A,H37B), C38(H38A,H38B), C39(H39A,H39B)
9.c Aromatic/amide H refined with riding coordinates:
 C51(H51), C52(H52), C54(H54), C57(H57), C59(H59), C60(H60), C1(H1), C2(H2),
 C4(H4), C7(H7), C9(H9), C10(H10)
9.d Idealised Me refined as rotating group:
 C62(H62A,H62B,H62C), C63(H63A,H63B,H63C), C64(H64A,H64B,H64C), C66(H66A,H66B,
 H66C), C67(H67A,H67B,H67C), C68(H68A,H68B,H68C), C12(H12A,H12B,H12C), C13(H13A,
 H13B,H13C), C14(H14A,H14B,H14C), C16(H16A,H16B,H16C), C17(H17A,H17B,H17C),
 C18(H18A,H18B,H18C)
;
_olex2_diffrn_ambient_temperature_device 'Oxford Cryosystems Cryostream 700+'
_olex2_exptl_crystal_mounting_method 'The crystal was mounted on a MITIGEN holder in Paratone oil.'
_olex2_submission_original_sample_id 'sample 4'
_olex2_submission_special_instructions 'No special instructions were received'

loop_
_space_group_symop_operation_xyz
'x, y, z'
'-x, -y, -z'

loop_
_atom_site_label
_atom_site_type_symbol
_atom_site_fract_x
_atom_site_fract_y
_atom_site_fract_z
_atom_site_U_iso_or_equiv
_atom_site_adp_type
_atom_site_occupancy
_atom_site_site_symmetry_order
_atom_site_calc_flag
_atom_site_refinement_flags_posn
_atom_site_refinement_flags_adp
_atom_site_refinement_flags_occupancy
_atom_site_disorder_assembly
_atom_site_disorder_group
Mn51 Mn 0.86291(8) 0.73800(5) 0.64923(4) 0.0202(2) Uani 1 1 d . . . . .
P51 P 0.89078(14) 0.84924(8) 0.59170(7) 0.0206(3) Uani 1 1 d . . . . .
O51 O 0.8289(5) 0.8046(3) 0.7775(2) 0.0411(12) Uani 1 1 d . . . . .
O52 O 0.5839(5) 0.7793(3) 0.6327(3) 0.0667(18) Uani 1 1 d . . . . .
O53 O 0.8313(4) 0.6087(2) 0.7283(2) 0.0338(10) Uani 1 1 d . . . . .
N51 N 0.8942(4) 0.6853(2) 0.5643(2) 0.0199(10) Uani 1 1 d . . . . .
N52 N 1.0546(4) 0.6968(2) 0.6565(2) 0.0195(10) Uani 1 1 d . . . . .
C51 C 0.8053(5) 0.6745(3) 0.5212(3) 0.0229(13) Uani 1 1 d . . . . .
H51 H 0.7199 0.6919 0.5304 0.027 Uiso 1 1 calc R . . . .
C52 C 0.8346(6) 0.6392(3) 0.4645(3) 0.0253(13) Uani 1 1 d . . . . .
H52 H 0.7696 0.6331 0.4369 0.030 Uiso 1 1 calc R . . . .
C53 C 0.9604(6) 0.6126(3) 0.4480(3) 0.0222(13) Uani 1 1 d . . . . .
C54 C 1.0521(6) 0.6214(3) 0.4934(3) 0.0212(12) Uani 1 1 d . . . . .
H54 H 1.1378 0.6040 0.4851 0.025 Uiso 1 1 calc R . . . .
C55 C 1.0168(5) 0.6558(3) 0.5509(3) 0.0192(12) Uani 1 1 d . . . . .
C56 C 1.1083(5) 0.6599(3) 0.6038(3) 0.0186(12) Uani 1 1 d . . . . .
C57 C 1.2345(5) 0.6265(3) 0.6041(3) 0.0223(12) Uani 1 1 d . . . . .
H57 H 1.2677 0.6028 0.5674 0.027 Uiso 1 1 calc R . . . .
C58 C 1.3140(5) 0.6275(3) 0.6586(3) 0.0244(13) Uani 1 1 d . . . . .
C59 C 1.2585(6) 0.6651(3) 0.7106(3) 0.0257(13) Uani 1 1 d . . . . .
H59 H 1.3077 0.6681 0.7478 0.031 Uiso 1 1 calc R . . . .
C60 C 1.1321(6) 0.6981(3) 0.7085(3) 0.0223(13) Uani 1 1 d . . . . .
H60 H 1.0983 0.7226 0.7447 0.027 Uiso 1 1 calc R . . . .
C61 C 0.9954(6) 0.5772(3) 0.3832(3) 0.0283(14) Uani 1 1 d . . . . .
C62 C 0.9820(7) 0.6364(3) 0.3259(3) 0.0325(15) Uani 1 1 d . . . . .
H62A H 0.8963 0.6642 0.3241 0.049 Uiso 1 1 calc GR . . . .
H62B H 1.0020 0.6160 0.2840 0.049 Uiso 1 1 calc GR . . . .
H62C H 1.0396 0.6658 0.3341 0.049 Uiso 1 1 calc GR . . . .
C63 C 0.9023(7) 0.5313(3) 0.3694(3) 0.0375(17) Uani 1 1 d . . . . .
H63A H 0.9004 0.4988 0.4075 0.056 Uiso 1 1 calc GR . . . .
H63B H 0.9294 0.5059 0.3309 0.056 Uiso 1 1 calc GR . . . .
H63C H 0.8187 0.5606 0.3611 0.056 Uiso 1 1 calc GR . . . .
C64 C 1.1311(7) 0.5335(4) 0.3850(3) 0.0438(18) Uani 1 1 d . . . . .
H64A H 1.1888 0.5631 0.3920 0.066 Uiso 1 1 calc GR . . . .
H64B H 1.1494 0.5126 0.3433 0.066 Uiso 1 1 calc GR . . . .
H64C H 1.1409 0.4972 0.4209 0.066 Uiso 1 1 calc GR . . . .
C65 C 1.4526(6) 0.5857(4) 0.6591(3) 0.0354(16) Uani 1 1 d . . . . .
C66 C 1.5203(6) 0.6116(4) 0.5975(4) 0.050(2) Uani 1 1 d . . . . .
H66A H 1.4789 0.6038 0.5574 0.076 Uiso 1 1 calc GR . . . .
H66B H 1.6076 0.5863 0.5980 0.076 Uiso 1 1 calc GR . . . .
H66C H 1.5165 0.6609 0.5987 0.076 Uiso 1 1 calc GR . . . .
C67 C 1.4520(7) 0.5073(4) 0.6559(4) 0.0441(18) Uani 1 1 d . . . . .
H67A H 1.4163 0.4906 0.6961 0.066 Uiso 1 1 calc GR . . . .
H67B H 1.5376 0.4807 0.6514 0.066 Uiso 1 1 calc GR . . . .
H67C H 1.4018 0.5020 0.6180 0.066 Uiso 1 1 calc GR . . . .
C68 C 1.5237(7) 0.5929(4) 0.7226(4) 0.0486(19) Uani 1 1 d . . . . .
H68A H 1.5234 0.6414 0.7263 0.073 Uiso 1 1 calc GR . . . .
H68B H 1.6098 0.5662 0.7209 0.073 Uiso 1 1 calc GR . . . .
H68C H 1.4827 0.5755 0.7607 0.073 Uiso 1 1 calc GR . . . .
C69 C 0.8466(6) 0.7807(3) 0.7267(3) 0.0260(13) Uani 1 1 d . . . . .
C70 C 0.6932(6) 0.7650(4) 0.6369(3) 0.0348(16) Uani 1 1 d . . . . .
C71 C 0.8435(5) 0.6576(3) 0.6967(3) 0.0235(13) Uani 1 1 d . . . . .
C72 C 1.0406(5) 0.8765(3) 0.6105(3) 0.0231(13) Uani 1 1 d . . . . .
H72 H 1.0311 0.9240 0.5888 0.028 Uiso 1 1 calc R . . . .
C73 C 1.1600(6) 0.8320(3) 0.5813(3) 0.0258(13) Uani 1 1 d . . . . .
H73A H 1.1751 0.7843 0.6019 0.031 Uiso 1 1 calc R . . . .
H73B H 1.1476 0.8304 0.5336 0.031 Uiso 1 1 calc R . . . .
C74 C 1.2748(6) 0.8622(3) 0.5933(3) 0.0273(14) Uani 1 1 d . . . . .
H74A H 1.2624 0.9086 0.5701 0.033 Uiso 1 1 calc R . . . .
H74B H 1.3501 0.8325 0.5757 0.033 Uiso 1 1 calc R . . . .
C75 C 1.2940(6) 0.8673(4) 0.6686(3) 0.0314(15) Uani 1 1 d . . . . .
H75A H 1.3137 0.8204 0.6911 0.038 Uiso 1 1 calc R . . . .
H75B H 1.3656 0.8883 0.6752 0.038 Uiso 1 1 calc R . . . .
C76 C 1.1772(6) 0.9105(3) 0.6988(3) 0.0307(14) Uani 1 1 d . . . . .
H76A H 1.1637 0.9588 0.6801 0.037 Uiso 1 1 calc R . . . .
H76B H 1.1905 0.9099 0.7467 0.037 Uiso 1 1 calc R . . . .
C77 C 1.0591(5) 0.8827(3) 0.6856(3) 0.0257(13) Uani 1 1 d . . . . .
H77A H 0.9848 0.9141 0.7023 0.031 Uiso 1 1 calc R . . . .
H77B H 1.0675 0.8369 0.7096 0.031 Uiso 1 1 calc R . . . .
C78 C 0.7619(18) 0.9275(8) 0.6022(12) 0.033(5) Uani 0.460(10) 1 d . . P A 1
H78 H 0.6969 0.9233 0.5697 0.040 Uiso 0.460(10) 1 calc R . P A 1
C78' C 0.7680(13) 0.9242(7) 0.6180(11) 0.031(4) Uani 0.540(10) 1 d . . P A 2
H78' H 0.7588 0.9123 0.6659 0.038 Uiso 0.540(10) 1 calc R . P A 2
C79 C 0.7950(13) 0.9981(7) 0.6156(9) 0.044(4) Uani 0.540(10) 1 d . . P A 2
H79A H 0.8777 0.9950 0.6359 0.053 Uiso 0.540(10) 1 calc R . P A 2
H79B H 0.7981 1.0159 0.5692 0.053 Uiso 0.540(10) 1 calc R . P A 2
C79' C 0.7892(16) 0.9997(8) 0.5813(8) 0.038(4) Uani 0.460(10) 1 d . . P A 1
H79C H 0.8529 1.0078 0.6119 0.046 Uiso 0.460(10) 1 calc R . P A 1
H79D H 0.8260 0.9978 0.5371 0.046 Uiso 0.460(10) 1 calc R . P A 1
C80 C 0.6961(12) 1.0491(8) 0.6512(9) 0.062(5) Uani 0.540(10) 1 d . . P A 2
H80A H 0.7168 1.0949 0.6472 0.075 Uiso 0.540(10) 1 calc R . P A 2
H80B H 0.6982 1.0336 0.6984 0.075 Uiso 0.540(10) 1 calc R . P A 2
C80' C 0.6766(16) 1.0623(8) 0.5797(9) 0.058(5) Uani 0.460(10) 1 d . . P A 1
H80C H 0.7071 1.1051 0.5731 0.070 Uiso 0.460(10) 1 calc R . P A 1
H80D H 0.6215 1.0607 0.5420 0.070 Uiso 0.460(10) 1 calc R . P A 1
C81 C 0.5617(14) 1.0560(8) 0.6231(12) 0.064(6) Uani 0.540(10) 1 d . . P A 2
H81A H 0.5010 1.0841 0.6515 0.076 Uiso 0.540(10) 1 calc R . P A 2
H81B H 0.5550 1.0804 0.5788 0.076 Uiso 0.540(10) 1 calc R . P A 2
C81' C 0.600(2) 1.0639(8) 0.6434(10) 0.051(6) Uani 0.460(10) 1 d . . P A 1
H81C H 0.6481 1.0771 0.6793 0.061 Uiso 0.460(10) 1 calc R . P A 1
H81D H 0.5214 1.0992 0.6369 0.061 Uiso 0.460(10) 1 calc R . P A 1
C82 C 0.5281(10) 0.9868(6) 0.6186(8) 0.042(4) Uani 0.540(10) 1 d . . P A 2
H82A H 0.4519 0.9935 0.5910 0.050 Uiso 0.540(10) 1 calc R . P A 2
H82B H 0.5090 0.9689 0.6630 0.050 Uiso 0.540(10) 1 calc R . P A 2
C82' C 0.5709(13) 0.9935(6) 0.6632(8) 0.034(4) Uani 0.460(10) 1 d . . P A 1
H82C H 0.5126 0.9838 0.6304 0.041 Uiso 0.460(10) 1 calc R . P A 1
H82D H 0.5286 0.9956 0.7060 0.041 Uiso 0.460(10) 1 calc R . P A 1
C83 C 0.6898(13) 0.9330(7) 0.6686(7) 0.037(4) Uani 0.460(10) 1 d . . P A 1
H83A H 0.6648 0.8892 0.6806 0.044 Uiso 0.460(10) 1 calc R . P A 1
H83B H 0.7456 0.9405 0.7038 0.044 Uiso 0.460(10) 1 calc R . P A 1
C83' C 0.6330(10) 0.9330(7) 0.5894(8) 0.045(4) Uani 0.540(10) 1 d . . P A 2
H83C H 0.6352 0.9453 0.5416 0.054 Uiso 0.540(10) 1 calc R . P A 2
H83D H 0.6105 0.8878 0.5952 0.054 Uiso 0.540(10) 1 calc R . P A 2
C84 C 0.8920(5) 0.8491(3) 0.4991(3) 0.0244(13) Uani 1 1 d . . . . .
H84 H 0.9545 0.8063 0.4898 0.029 Uiso 1 1 calc R . . . .
C85 C 0.7678(6) 0.8416(3) 0.4674(3) 0.0280(14) Uani 1 1 d . . . . .
H85A H 0.7357 0.8056 0.4932 0.034 Uiso 1 1 calc R . . . .
H85B H 0.7048 0.8855 0.4681 0.034 Uiso 1 1 calc R . . . .
C86 C 0.7885(6) 0.8220(4) 0.3953(3) 0.0354(15) Uani 1 1 d . . . . .
H86A H 0.8495 0.7773 0.3946 0.042 Uiso 1 1 calc R . . . .
H86B H 0.7090 0.8170 0.3761 0.042 Uiso 1 1 calc R . . . .
C87 C 0.8376(7) 0.8784(4) 0.3536(3) 0.0413(17) Uani 1 1 d . . . . .
H87A H 0.8569 0.8636 0.3090 0.050 Uiso 1 1 calc R . . . .
H87B H 0.7723 0.9216 0.3498 0.050 Uiso 1 1 calc R . . . .
C88 C 0.9561(7) 0.8915(5) 0.3858(3) 0.050(2) Uani 1 1 d . . . . .
H88A H 0.9816 0.9301 0.3604 0.060 Uiso 1 1 calc R . . . .
H88B H 1.0246 0.8500 0.3839 0.060 Uiso 1 1 calc R . . . .
C89 C 0.9360(7) 0.9088(4) 0.4586(3) 0.0412(18) Uani 1 1 d . . . . .
H89A H 0.8725 0.9524 0.4607 0.049 Uiso 1 1 calc R . . . .
H89B H 1.0149 0.9150 0.4776 0.049 Uiso 1 1 calc R . . . .
Mn1 Mn 0.62571(8) 0.73966(5) 0.14925(4) 0.0234(2) Uani 1 1 d . . . . .
P1 P 0.58488(14) 0.63896(8) 0.09569(7) 0.0218(3) Uani 1 1 d . . . . .
O1 O 0.6517(4) 0.6512(2) 0.2769(2) 0.0369(11) Uani 1 1 d . . . . .
O2 O 0.9036(4) 0.6980(3) 0.1320(3) 0.0453(12) Uani 1 1 d . . . . .
O3 O 0.6587(5) 0.8526(3) 0.2342(2) 0.0453(12) Uani 1 1 d . . . . .
N1 N 0.6023(5) 0.8061(2) 0.0635(2) 0.0234(11) Uani 1 1 d . . . . .
N2 N 0.4360(4) 0.7862(2) 0.1521(2) 0.0201(10) Uani 1 1 d . . . . .
C1 C 0.6941(6) 0.8186(3) 0.0219(3) 0.0277(14) Uani 1 1 d . . . . .
H1 H 0.7781 0.7967 0.0329 0.033 Uiso 1 1 calc R . . . .
C2 C 0.6703(6) 0.8620(3) -0.0363(3) 0.0286(14) Uani 1 1 d . . . . .
H2 H 0.7376 0.8691 -0.0630 0.034 Uiso 1 1 calc R . . . .
C3 C 0.5461(6) 0.8952(3) -0.0555(3) 0.0227(13) Uani 1 1 d . . . . .
C4 C 0.4506(6) 0.8834(3) -0.0113(3) 0.0231(13) Uani 1 1 d . . . . .
H4 H 0.3660 0.9045 -0.0215 0.028 Uiso 1 1 calc R . . . .
C5 C 0.4811(5) 0.8411(3) 0.0469(3) 0.0206(12) Uani 1 1 d . . . . .
C6 C 0.3874(5) 0.8304(3) 0.0977(3) 0.0196(12) Uani 1 1 d . . . . .
C7 C 0.2615(5) 0.8682(3) 0.0942(3) 0.0191(12) Uani 1 1 d . . . . .
H7 H 0.2307 0.8960 0.0554 0.023 Uiso 1 1 calc R . . . .
C8 C 0.1807(5) 0.8647(3) 0.1485(3) 0.0212(12) Uani 1 1 d . . . . .
C9 C 0.2321(6) 0.8203(3) 0.2036(3) 0.0236(13) Uani 1 1 d . . . . .
H9 H 0.1822 0.8162 0.2410 0.028 Uiso 1 1 calc R . . . .
C10 C 0.3568(6) 0.7819(3) 0.2037(3) 0.0249(13) Uani 1 1 d . . . . .
H10 H 0.3874 0.7518 0.2411 0.030 Uiso 1 1 calc R . . . .
C11 C 0.5138(6) 0.9401(3) -0.1218(3) 0.0275(14) Uani 1 1 d . . . . .
C12 C 0.4954(8) 0.8892(4) -0.1746(3) 0.0451(18) Uani 1 1 d . . . . .
H12A H 0.5710 0.8526 -0.1764 0.068 Uiso 1 1 calc GR . . . .
H12B H 0.4789 0.9146 -0.2178 0.068 Uiso 1 1 calc GR . . . .
H12C H 0.4247 0.8689 -0.1624 0.068 Uiso 1 1 calc GR . . . .
C13 C 0.6213(7) 0.9747(4) -0.1426(4) 0.0469(19) Uani 1 1 d . . . . .
H13A H 0.6394 1.0017 -0.1075 0.070 Uiso 1 1 calc GR . . . .
H13B H 0.5969 1.0051 -0.1826 0.070 Uiso 1 1 calc GR . . . .
H13C H 0.6958 0.9393 -0.1511 0.070 Uiso 1 1 calc GR . . . .
C14 C 0.3914(7) 0.9958(4) -0.1171(3) 0.047(2) Uani 1 1 d . . . . .
H14A H 0.3227 0.9735 -0.1057 0.071 Uiso 1 1 calc GR . . . .
H14B H 0.3731 1.0227 -0.1594 0.071 Uiso 1 1 calc GR . . . .
H14C H 0.4009 1.0263 -0.0832 0.071 Uiso 1 1 calc GR . . . .
C15 C 0.0455(6) 0.9086(3) 0.1486(3) 0.0284(14) Uani 1 1 d . . . . .
C16 C 0.0099(6) 0.9557(4) 0.0831(3) 0.0353(16) Uani 1 1 d . . . . .
H16A H 0.0674 0.9863 0.0765 0.053 Uiso 1 1 calc GR . . . .
H16B H -0.0755 0.9832 0.0858 0.053 Uiso 1 1 calc GR . . . .
H16C H 0.0154 0.9268 0.0461 0.053 Uiso 1 1 calc GR . . . .
C17 C 0.0326(7) 0.9555(4) 0.2061(3) 0.0463(19) Uani 1 1 d . . . . .
H17A H 0.0564 0.9272 0.2473 0.070 Uiso 1 1 calc GR . . . .
H17B H -0.0540 0.9813 0.2085 0.070 Uiso 1 1 calc GR . . . .
H17C H 0.0872 0.9877 0.1990 0.070 Uiso 1 1 calc GR . . . .
C18 C -0.0461(7) 0.8591(4) 0.1575(4) 0.0470(19) Uani 1 1 d . . . . .
H18A H -0.0323 0.8271 0.1229 0.071 Uiso 1 1 calc GR . . . .
H18B H -0.1323 0.8862 0.1547 0.071 Uiso 1 1 calc GR . . . .
H18C H -0.0311 0.8331 0.2004 0.071 Uiso 1 1 calc GR . . . .
C19 C 0.6385(6) 0.6848(3) 0.2269(3) 0.0282(14) Uani 1 1 d . . . . .
C20 C 0.7957(7) 0.7115(3) 0.1379(3) 0.0300(14) Uani 1 1 d . . . . .
C21 C 0.6483(6) 0.8101(4) 0.1997(3) 0.0334(15) Uani 1 1 d . . . . .
C22 C 0.4187(6) 0.6291(3) 0.1116(3) 0.0229(13) Uani 1 1 d . . . . .
H22 H 0.3652 0.6765 0.1032 0.027 Uiso 1 1 calc R . . . .
C23 C 0.3981(5) 0.6080(3) 0.1858(3) 0.0262(13) Uani 1 1 d . . . . .
H23A H 0.4339 0.6370 0.2139 0.031 Uiso 1 1 calc R . . . .
H23B H 0.4419 0.5594 0.1966 0.031 Uiso 1 1 calc R . . . .
C24 C 0.2548(7) 0.6168(4) 0.2006(3) 0.0396(17) Uani 1 1 d . . . . .
H24A H 0.2441 0.6028 0.2473 0.048 Uiso 1 1 calc R . . . .
H24B H 0.2117 0.6658 0.1922 0.048 Uiso 1 1 calc R . . . .
C25 C 0.1968(6) 0.5732(4) 0.1576(3) 0.0393(17) Uani 1 1 d . . . . .
H25A H 0.1062 0.5815 0.1657 0.047 Uiso 1 1 calc R . . . .
H25B H 0.2340 0.5239 0.1692 0.047 Uiso 1 1 calc R . . . .
C26 C 0.2184(6) 0.5909(4) 0.0835(3) 0.0442(18) Uani 1 1 d . . . . .
H26A H 0.1727 0.6386 0.0705 0.053 Uiso 1 1 calc R . . . .
H26B H 0.1849 0.5596 0.0569 0.053 Uiso 1 1 calc R . . . .
C27 C 0.3599(6) 0.5835(4) 0.0690(3) 0.0372(16) Uani 1 1 d . . . . .
H27A H 0.4043 0.5348 0.0779 0.045 Uiso 1 1 calc R . . . .
H27B H 0.3701 0.5969 0.0220 0.045 Uiso 1 1 calc R . . . .
C28 C 0.6849(6) 0.5519(3) 0.1293(3) 0.0305(14) Uani 1 1 d . . . . .
H28 H 0.6427 0.5394 0.1703 0.037 Uiso 1 1 calc R . . . .
C29 C 0.6860(6) 0.4916(3) 0.0841(3) 0.0295(14) Uani 1 1 d . . . . .
H29A H 0.5989 0.4903 0.0735 0.035 Uiso 1 1 calc R . . . .
H29B H 0.7273 0.5008 0.0425 0.035 Uiso 1 1 calc R . . . .
C30 C 0.7538(6) 0.4206(3) 0.1163(3) 0.0361(16) Uani 1 1 d . . . . .
H30A H 0.7549 0.3851 0.0851 0.043 Uiso 1 1 calc R . . . .
H30B H 0.7075 0.4089 0.1555 0.043 Uiso 1 1 calc R . . . .
C31 C 0.8895(6) 0.4200(3) 0.1368(3) 0.0328(15) Uani 1 1 d . . . . .
H31A H 0.9384 0.4273 0.0972 0.039 Uiso 1 1 calc R . . . .
H31B H 0.9289 0.3747 0.1593 0.039 Uiso 1 1 calc R . . . .
C32 C 0.8902(6) 0.4776(3) 0.1832(3) 0.0356(15) Uani 1 1 d . . . . .
H32A H 0.9774 0.4786 0.1937 0.043 Uiso 1 1 calc R . . . .
H32B H 0.8491 0.4675 0.2248 0.043 Uiso 1 1 calc R . . . .
C33 C 0.8202(6) 0.5502(3) 0.1508(3) 0.0342(15) Uani 1 1 d . . . . .
H33A H 0.8187 0.5853 0.1825 0.041 Uiso 1 1 calc R . . . .
H33B H 0.8672 0.5624 0.1120 0.041 Uiso 1 1 calc R . . . .
C34 C 0.5986(6) 0.6388(3) 0.0028(3) 0.0267(14) Uani 1 1 d . . . . .
H34 H 0.5828 0.5939 -0.0089 0.032 Uiso 1 1 calc R . . . .
C35 C 0.7348(6) 0.6399(4) -0.0204(3) 0.0324(15) Uani 1 1 d . . . . .
H35A H 0.7551 0.6837 -0.0104 0.039 Uiso 1 1 calc R . . . .
H35B H 0.7954 0.6017 0.0034 0.039 Uiso 1 1 calc R . . . .
C36 C 0.7439(7) 0.6322(4) -0.0961(3) 0.0443(18) Uani 1 1 d . . . . .
H36A H 0.8278 0.6361 -0.1109 0.053 Uiso 1 1 calc R . . . .
H36B H 0.7335 0.5859 -0.1049 0.053 Uiso 1 1 calc R . . . .
C37 C 0.6464(7) 0.6860(4) -0.1352(3) 0.0431(18) Uani 1 1 d . . . . .
H37A H 0.6532 0.6774 -0.1822 0.052 Uiso 1 1 calc R . . . .
H37B H 0.6624 0.7321 -0.1304 0.052 Uiso 1 1 calc R . . . .
C38 C 0.5114(7) 0.6850(4) -0.1117(3) 0.0398(17) Uani 1 1 d . . . . .
H38A H 0.4919 0.6405 -0.1200 0.048 Uiso 1 1 calc R . . . .
H38B H 0.4503 0.7222 -0.1363 0.048 Uiso 1 1 calc R . . . .
C39 C 0.5022(6) 0.6953(4) -0.0361(3) 0.0344(15) Uani 1 1 d . . . . .
H39A H 0.5171 0.7410 -0.0282 0.041 Uiso 1 1 calc R . . . .
H39B H 0.4174 0.6938 -0.0210 0.041 Uiso 1 1 calc R . . . .
S51 S 1.1045(3) 0.83198(15) 0.88592(12) 0.0383(10) Uani 0.704(7) 1 d . . P B 1
F51 F 0.9924(9) 0.7332(4) 0.9312(5) 0.067(3) Uani 0.704(7) 1 d . . P B 1
F52 F 1.1692(7) 0.7288(4) 0.9774(4) 0.071(3) Uani 0.704(7) 1 d . . P B 1
F53 F 1.0128(8) 0.8053(4) 1.0022(4) 0.062(2) Uani 0.704(7) 1 d . . P B 1
O54 O 1.1591(14) 0.7855(8) 0.8358(4) 0.062(4) Uani 0.704(7) 1 d . . P B 1
O55 O 1.1944(5) 0.8662(3) 0.9170(3) 0.0568(14) Uani 0.704(7) 1 d . . P B 1
O56 O 0.9879(11) 0.8772(6) 0.8669(8) 0.081(5) Uani 0.704(7) 1 d . . P B 1
C91 C 1.0654(8) 0.7730(5) 0.9514(5) 0.037(2) Uani 0.704(7) 1 d . . P B 1
S51' S 1.1806(7) 0.8015(4) 0.9034(4) 0.043(2) Uani 0.296(7) 1 d . . P B 2
F51' F 0.9615(18) 0.7591(9) 0.9055(12) 0.062(5) Uani 0.296(7) 1 d . . P B 2
F52' F 0.9488(19) 0.8664(12) 0.8728(13) 0.057(5) Uani 0.296(7) 1 d . . P B 2
F53' F 0.9684(16) 0.8359(12) 0.9737(9) 0.071(5) Uani 0.296(7) 1 d . . P B 2
O54' O 1.200(3) 0.777(2) 0.8385(13) 0.065(8) Uani 0.296(7) 1 d . . P B 2
O55' O 1.226(3) 0.7482(11) 0.9590(11) 0.088(7) Uani 0.296(7) 1 d . . P B 2
O56' O 1.1944(5) 0.8662(3) 0.9170(3) 0.0568(14) Uani 0.296(7) 1 d . . P B 2
C91' C 1.0084(15) 0.8140(11) 0.9156(11) 0.056(4) Uani 0.296(7) 1 d . . P B 2
S1 S 0.3100(2) 0.70241(14) 0.40077(10) 0.0607(6) Uani 1 1 d . U . . .
F1 F 0.4861(6) 0.7699(3) 0.3659(3) 0.097(2) Uani 1 1 d . . . . .
F2 F 0.4632(6) 0.7560(4) 0.4732(3) 0.099(2) Uani 1 1 d . . . . .
F3 F 0.5515(5) 0.6705(4) 0.4189(3) 0.111(2) Uani 1 1 d . . . . .
O4 O 0.3248(7) 0.6795(4) 0.3365(2) 0.0741(19) Uani 1 1 d . . . . .
O5 O 0.2210(11) 0.7627(7) 0.4133(7) 0.215(6) Uani 1 1 d . U . . .
O6 O 0.3172(7) 0.6450(6) 0.4511(3) 0.122(3) Uani 1 1 d . . . . .
C40 C 0.4528(9) 0.7291(5) 0.4153(4) 0.059(2) Uani 1 1 d . . . . .

loop_
_atom_site_aniso_label
_atom_site_aniso_U_11
_atom_site_aniso_U_22
_atom_site_aniso_U_33
_atom_site_aniso_U_23
_atom_site_aniso_U_13
_atom_site_aniso_U_12
Mn51 0.0168(5) 0.0215(5) 0.0225(4) -0.0059(4) 0.0005(3) -0.0034(4)
P51 0.0173(8) 0.0235(8) 0.0209(7) -0.0023(6) -0.0024(6) -0.0040(6)
O51 0.053(3) 0.044(3) 0.031(2) -0.016(2) 0.010(2) -0.017(2)
O52 0.017(3) 0.085(4) 0.098(5) -0.048(4) -0.002(3) 0.004(3)
O53 0.033(3) 0.032(3) 0.037(2) -0.001(2) 0.009(2) -0.009(2)
N51 0.016(2) 0.018(2) 0.024(2) -0.0007(19) -0.0010(19) -0.002(2)
N52 0.020(3) 0.023(3) 0.016(2) -0.0009(19) 0.0007(19) -0.006(2)
C51 0.016(3) 0.023(3) 0.031(3) -0.005(3) -0.005(2) -0.005(2)
C52 0.027(3) 0.021(3) 0.028(3) -0.003(2) -0.009(3) -0.004(3)
C53 0.031(3) 0.013(3) 0.023(3) 0.004(2) 0.001(2) -0.008(3)
C54 0.024(3) 0.018(3) 0.021(3) 0.001(2) 0.002(2) -0.005(2)
C55 0.019(3) 0.018(3) 0.022(3) 0.002(2) 0.001(2) -0.008(2)
C56 0.020(3) 0.015(3) 0.022(3) 0.000(2) -0.001(2) -0.007(2)
C57 0.018(3) 0.021(3) 0.028(3) 0.001(2) -0.002(2) -0.005(2)
C58 0.021(3) 0.021(3) 0.032(3) 0.009(3) -0.003(2) -0.007(3)
C59 0.027(3) 0.023(3) 0.028(3) 0.011(3) -0.013(3) -0.010(3)
C60 0.031(3) 0.018(3) 0.019(3) 0.004(2) -0.006(2) -0.010(3)
C61 0.036(4) 0.028(3) 0.023(3) -0.007(3) 0.003(3) -0.010(3)
C62 0.044(4) 0.035(4) 0.023(3) -0.006(3) 0.000(3) -0.016(3)
C63 0.064(5) 0.028(4) 0.026(3) -0.009(3) -0.002(3) -0.020(3)
C64 0.042(4) 0.044(4) 0.040(4) -0.021(3) -0.005(3) 0.007(3)
C65 0.017(3) 0.042(4) 0.047(4) 0.013(3) -0.004(3) -0.010(3)
C66 0.021(4) 0.067(6) 0.060(5) 0.021(4) 0.004(3) -0.013(4)
C67 0.029(4) 0.035(4) 0.060(5) 0.010(3) -0.004(3) 0.003(3)
C68 0.027(4) 0.054(5) 0.063(5) 0.011(4) -0.021(3) -0.011(4)
C69 0.022(3) 0.024(3) 0.032(3) -0.004(3) 0.005(3) -0.005(3)
C70 0.033(4) 0.035(4) 0.036(4) -0.017(3) 0.008(3) -0.002(3)
C71 0.019(3) 0.029(4) 0.023(3) -0.014(3) 0.004(2) -0.002(3)
C72 0.021(3) 0.027(3) 0.022(3) 0.000(2) -0.003(2) -0.007(3)
C73 0.028(3) 0.030(3) 0.020(3) 0.000(2) -0.002(2) -0.007(3)
C74 0.025(3) 0.029(3) 0.029(3) -0.004(3) 0.003(3) -0.009(3)
C75 0.020(3) 0.036(4) 0.041(4) -0.004(3) -0.007(3) -0.011(3)
C76 0.031(4) 0.034(4) 0.030(3) -0.008(3) -0.001(3) -0.012(3)
C77 0.022(3) 0.031(4) 0.027(3) -0.009(3) 0.006(2) -0.011(3)
C78 0.025(9) 0.039(7) 0.034(9) 0.007(5) 0.006(7) -0.008(6)
C78' 0.020(6) 0.038(7) 0.039(10) 0.003(5) 0.007(5) -0.015(5)
C79 0.020(6) 0.037(6) 0.077(11) 0.000(6) -0.006(6) -0.010(4)
C79' 0.049(8) 0.032(7) 0.029(8) 0.007(6) 0.011(7) -0.003(5)
C80 0.032(6) 0.056(8) 0.105(12) -0.034(8) -0.004(6) -0.013(5)
C80' 0.063(9) 0.036(7) 0.066(9) 0.018(6) 0.035(8) 0.001(6)
C81 0.025(7) 0.035(7) 0.132(16) -0.023(7) -0.006(7) -0.003(5)
C81' 0.057(12) 0.026(7) 0.069(10) 0.003(6) 0.031(10) -0.008(6)
C82 0.015(5) 0.031(6) 0.079(10) -0.011(6) 0.002(5) -0.003(4)
C82' 0.030(7) 0.030(6) 0.040(8) 0.005(5) 0.014(6) -0.008(5)
C83 0.037(7) 0.032(6) 0.039(7) 0.002(5) 0.013(5) -0.006(5)
C83' 0.021(5) 0.034(6) 0.082(9) -0.016(6) 0.001(5) -0.007(4)
C84 0.022(3) 0.028(3) 0.024(3) -0.001(2) 0.000(2) -0.008(3)
C85 0.028(3) 0.034(4) 0.022(3) 0.001(3) -0.004(2) -0.006(3)
C86 0.037(4) 0.040(4) 0.031(3) -0.001(3) -0.009(3) -0.014(3)
C87 0.045(4) 0.058(5) 0.027(3) 0.006(3) -0.005(3) -0.025(4)
C88 0.054(5) 0.069(6) 0.032(4) 0.017(4) -0.004(3) -0.030(4)
C89 0.052(5) 0.047(4) 0.033(4) 0.012(3) -0.015(3) -0.034(4)
Mn1 0.0212(5) 0.0204(5) 0.0277(5) 0.0031(4) -0.0019(4) -0.0045(4)
P1 0.0211(8) 0.0217(8) 0.0207(7) 0.0011(6) 0.0001(6) -0.0019(6)
O1 0.037(3) 0.041(3) 0.028(2) 0.008(2) -0.009(2) -0.003(2)
O2 0.025(3) 0.037(3) 0.073(4) 0.005(3) -0.004(2) -0.009(2)
O3 0.055(3) 0.044(3) 0.040(3) -0.005(2) -0.007(2) -0.016(3)
N1 0.029(3) 0.020(3) 0.023(2) -0.004(2) 0.006(2) -0.009(2)
N2 0.021(3) 0.019(3) 0.020(2) 0.0000(19) -0.0038(19) -0.005(2)
C1 0.025(3) 0.024(3) 0.035(3) -0.005(3) 0.002(3) -0.007(3)
C2 0.033(4) 0.027(3) 0.030(3) -0.004(3) 0.014(3) -0.015(3)
C3 0.032(4) 0.017(3) 0.022(3) -0.004(2) 0.007(2) -0.011(3)
C4 0.029(3) 0.023(3) 0.018(3) -0.003(2) -0.003(2) -0.007(3)
C5 0.023(3) 0.015(3) 0.024(3) -0.009(2) 0.001(2) -0.004(2)
C6 0.025(3) 0.017(3) 0.018(3) -0.004(2) 0.001(2) -0.008(2)
C7 0.023(3) 0.013(3) 0.020(3) 0.001(2) 0.001(2) -0.003(2)
C8 0.029(3) 0.014(3) 0.021(3) -0.005(2) 0.001(2) -0.004(2)
C9 0.030(3) 0.022(3) 0.019(3) -0.001(2) 0.006(2) -0.005(3)
C10 0.029(3) 0.024(3) 0.020(3) 0.001(2) 0.001(2) -0.003(3)
C11 0.041(4) 0.027(3) 0.019(3) -0.006(2) 0.004(3) -0.015(3)
C12 0.068(5) 0.044(4) 0.028(3) 0.003(3) -0.001(3) -0.024(4)
C13 0.061(5) 0.046(5) 0.039(4) 0.010(3) 0.003(4) -0.028(4)
C14 0.067(5) 0.031(4) 0.035(4) 0.017(3) 0.008(4) 0.000(4)
C15 0.027(3) 0.025(3) 0.029(3) 0.005(3) 0.004(3) 0.001(3)
C16 0.026(4) 0.036(4) 0.037(4) 0.008(3) 0.003(3) 0.002(3)
C17 0.053(5) 0.040(4) 0.038(4) -0.002(3) 0.016(3) 0.005(4)
C18 0.030(4) 0.053(5) 0.058(5) 0.010(4) 0.002(3) -0.014(4)
C19 0.022(3) 0.027(3) 0.035(4) -0.004(3) -0.003(3) -0.005(3)
C20 0.037(4) 0.022(3) 0.033(3) 0.001(3) -0.001(3) -0.012(3)
C21 0.038(4) 0.030(4) 0.032(3) 0.002(3) -0.003(3) -0.008(3)
C22 0.026(3) 0.022(3) 0.023(3) -0.004(2) 0.000(2) -0.008(3)
C23 0.022(3) 0.035(4) 0.024(3) 0.002(3) -0.001(2) -0.014(3)
C24 0.044(4) 0.051(5) 0.029(3) -0.005(3) 0.011(3) -0.020(4)
C25 0.023(3) 0.054(5) 0.045(4) -0.011(3) 0.007(3) -0.014(3)
C26 0.033(4) 0.069(5) 0.035(4) -0.012(4) 0.003(3) -0.016(4)
C27 0.033(4) 0.046(4) 0.034(3) -0.008(3) 0.005(3) -0.010(3)
C28 0.024(3) 0.033(4) 0.034(3) 0.002(3) -0.004(3) -0.006(3)
C29 0.035(4) 0.020(3) 0.031(3) -0.005(3) -0.005(3) 0.000(3)
C30 0.043(4) 0.026(4) 0.040(4) 0.001(3) -0.005(3) -0.011(3)
C31 0.033(4) 0.023(3) 0.038(4) -0.001(3) -0.004(3) 0.002(3)
C32 0.033(4) 0.029(4) 0.042(4) 0.000(3) -0.009(3) -0.002(3)
C33 0.032(4) 0.026(4) 0.045(4) -0.006(3) -0.006(3) -0.007(3)
C34 0.027(3) 0.034(4) 0.020(3) -0.001(3) 0.004(2) -0.009(3)
C35 0.028(4) 0.042(4) 0.027(3) -0.005(3) 0.006(3) -0.006(3)
C36 0.041(4) 0.048(5) 0.048(4) -0.014(4) 0.017(3) -0.017(4)
C37 0.059(5) 0.054(5) 0.024(3) -0.003(3) 0.012(3) -0.028(4)
C38 0.052(5) 0.052(5) 0.020(3) -0.004(3) 0.002(3) -0.022(4)
C39 0.039(4) 0.033(4) 0.028(3) 0.001(3) 0.002(3) -0.002(3)
S51 0.050(2) 0.0355(17) 0.0329(13) 0.0037(11) -0.0153(12) -0.0188(16)
F51 0.085(7) 0.038(5) 0.086(7) -0.009(4) 0.002(5) -0.030(5)
F52 0.061(5) 0.065(5) 0.069(5) 0.034(4) 0.004(4) 0.012(4)
F53 0.057(5) 0.084(6) 0.052(4) -0.022(4) 0.023(4) -0.024(4)
O54 0.083(11) 0.085(9) 0.023(4) -0.007(4) 0.003(5) -0.032(8)
O55 0.050(3) 0.063(3) 0.065(3) -0.011(3) -0.007(3) -0.027(3)
O56 0.075(10) 0.038(6) 0.125(10) 0.024(6) -0.069(8) -0.014(6)
C91 0.023(5) 0.036(6) 0.049(6) -0.012(5) 0.006(4) 0.005(4)
S51' 0.028(4) 0.039(4) 0.058(4) -0.009(3) -0.017(3) 0.006(3)
F51' 0.040(9) 0.055(9) 0.095(13) -0.021(8) -0.015(8) -0.016(7)
F52' 0.026(8) 0.053(9) 0.099(10) -0.024(7) -0.013(7) -0.013(6)
F53' 0.033(9) 0.095(13) 0.090(9) -0.039(8) 0.002(6) -0.014(8)
O54' 0.053(15) 0.069(14) 0.072(8) -0.021(8) -0.009(7) -0.005(10)
O55' 0.092(14) 0.072(10) 0.090(10) 0.005(8) -0.036(9) -0.001(9)
O56' 0.050(3) 0.063(3) 0.065(3) -0.011(3) -0.007(3) -0.027(3)
C91' 0.043(7) 0.052(9) 0.079(9) -0.026(7) -0.004(5) -0.013(5)
S1 0.0389(11) 0.1015(19) 0.0431(11) -0.0113(11) 0.0007(9) -0.0168(12)
F1 0.133(5) 0.096(4) 0.087(4) 0.019(3) -0.022(4) -0.086(4)
F2 0.114(5) 0.125(5) 0.075(4) -0.049(4) -0.011(3) -0.048(4)
F3 0.031(3) 0.153(7) 0.128(5) 0.004(5) -0.011(3) 0.013(4)
O4 0.113(5) 0.103(5) 0.031(3) -0.005(3) 0.004(3) -0.077(4)
O5 0.139(9) 0.219(9) 0.246(12) -0.115(8) -0.022(8) 0.076(8)
O6 0.102(5) 0.228(8) 0.062(4) 0.058(5) -0.017(4) -0.114(6)
C40 0.073(6) 0.073(6) 0.042(4) 0.000(4) 0.000(4) -0.040(5)

loop_
_atom_type_symbol
_atom_type_description
_atom_type_scat_dispersion_real
_atom_type_scat_dispersion_imag
_atom_type_scat_source
C C 0.0033 0.0016 'International Tables Vol C Tables 4.2.6.8 and 6.1.1.4'
H H 0.0000 0.0000 'International Tables Vol C Tables 4.2.6.8 and 6.1.1.4'
N N 0.0061 0.0033 'International Tables Vol C Tables 4.2.6.8 and 6.1.1.4'
O O 0.0106 0.0060 'International Tables Vol C Tables 4.2.6.8 and 6.1.1.4'
F F 0.0171 0.0103 'International Tables Vol C Tables 4.2.6.8 and 6.1.1.4'
P P 0.1023 0.0942 'International Tables Vol C Tables 4.2.6.8 and 6.1.1.4'
S S 0.1246 0.1234 'International Tables Vol C Tables 4.2.6.8 and 6.1.1.4'
Mn Mn 0.3368 0.7283 'International Tables Vol C Tables 4.2.6.8 and 6.1.1.4'

loop_
_exptl_crystal_face_index_h
_exptl_crystal_face_index_k
_exptl_crystal_face_index_l
_exptl_crystal_face_perp_dist
_exptl_oxdiff_crystal_face_indexfrac_h
_exptl_oxdiff_crystal_face_indexfrac_k
_exptl_oxdiff_crystal_face_indexfrac_l
_exptl_oxdiff_crystal_face_x
_exptl_oxdiff_crystal_face_y
_exptl_oxdiff_crystal_face_z
-2 2 28 0.1483 -2.3467 1.5623 27.8970 -0.0841 0.2067 0.9748
-3 -27 1 0.0394 -3.2062 -27.4440 1.2498 0.3682 -0.8858 0.2824
3 2 -28 0.1368 2.7144 1.9241 -27.6175 0.0364 -0.0918 -0.9951
3 28 1 0.0859 3.0610 27.5960 0.5452 -0.3743 0.9008 -0.2201
13 1 -13 0.0141 13.3832 1.1966 -12.9038 0.7751 0.2293 -0.5887
-14 -1 10 0.0396 -13.9253 -0.7043 10.4034 -0.8281 -0.2452 0.5041
0 -1 5 0.1555 0.0002 -1.0015 5.0012 0.0379 0.0077 0.1802
5 5 -4 0.0292 4.9984 5.0016 -4.0013 0.1984 0.2289 -0.2260
4 3 5 0.1395 3.9991 2.9990 5.0009 0.2076 0.2149 0.1099
2 -5 -1 0.0410 1.9974 -5.0014 -1.0005 0.2257 -0.1146 -0.0168
-2 5 1 0.0640 -1.9974 5.0014 1.0005 -0.2257 0.1146 0.0168

loop_
_geom_angle_atom_site_label_1
_geom_angle_atom_site_label_2
_geom_angle_atom_site_label_3
_geom_angle
N51 Mn51 P51 93.35(13)
N52 Mn51 P51 92.85(13)
N52 Mn51 N51 78.69(18)
C69 Mn51 P51 88.15(19)
C69 Mn51 N51 175.7(2)
C69 Mn51 N52 97.2(2)
C69 Mn51 C71 88.5(3)
C70 Mn51 P51 90.9(2)
C70 Mn51 N51 94.9(2)
C70 Mn51 N52 172.8(2)
C70 Mn51 C69 89.1(3)
C70 Mn51 C71 89.8(3)
C71 Mn51 P51 176.59(18)
C71 Mn51 N51 89.9(2)
C71 Mn51 N52 86.8(2)
C72 P51 Mn51 116.73(19)
C78 P51 Mn51 116.1(6)
C78 P51 C72 105.2(8)
C78 P51 C84 100.4(8)
C78' P51 Mn51 110.6(5)
C78' P51 C72 101.9(6)
C78' P51 C84 110.4(7)
C84 P51 Mn51 113.56(19)
C84 P51 C72 102.7(2)
C51 N51 Mn51 127.2(4)
C55 N51 Mn51 116.5(4)
C55 N51 C51 116.3(5)
C56 N52 Mn51 116.0(4)
C60 N52 Mn51 127.3(4)
C60 N52 C56 116.6(5)
N51 C51 H51 118.3
N51 C51 C52 123.4(5)
C52 C51 H51 118.3
C51 C52 H52 119.6
C51 C52 C53 120.7(5)
C53 C52 H52 119.6
C52 C53 C54 116.1(5)
C52 C53 C61 121.6(5)
C54 C53 C61 122.3(5)
C53 C54 H54 119.6
C55 C54 C53 120.7(5)
C55 C54 H54 119.6
N51 C55 C54 122.6(5)
N51 C55 C56 114.4(5)
C54 C55 C56 122.9(5)
N52 C56 C55 114.1(5)
C57 C56 N52 121.8(5)
C57 C56 C55 124.0(5)
C56 C57 H57 119.4
C56 C57 C58 121.2(5)
C58 C57 H57 119.4
C57 C58 C65 119.7(6)
C59 C58 C57 116.0(5)
C59 C58 C65 124.2(5)
C58 C59 H59 119.4
C60 C59 C58 121.1(5)
C60 C59 H59 119.4
N52 C60 C59 123.2(5)
N52 C60 H60 118.4
C59 C60 H60 118.4
C53 C61 C62 107.1(5)
C53 C61 C63 109.9(5)
C63 C61 C62 108.6(5)
C64 C61 C53 112.2(5)
C64 C61 C62 108.8(5)
C64 C61 C63 110.2(6)
C61 C62 H62A 109.5
C61 C62 H62B 109.5
C61 C62 H62C 109.5
H62A C62 H62B 109.5
H62A C62 H62C 109.5
H62B C62 H62C 109.5
C61 C63 H63A 109.5
C61 C63 H63B 109.5
C61 C63 H63C 109.5
H63A C63 H63B 109.5
H63A C63 H63C 109.5
H63B C63 H63C 109.5
C61 C64 H64A 109.5
C61 C64 H64B 109.5
C61 C64 H64C 109.5
H64A C64 H64B 109.5
H64A C64 H64C 109.5
H64B C64 H64C 109.5
C58 C65 C66 109.1(5)
C58 C65 C67 108.0(5)
C66 C65 C67 110.0(6)
C68 C65 C58 112.0(6)
C68 C65 C66 109.7(6)
C68 C65 C67 108.0(6)
C65 C66 H66A 109.5
C65 C66 H66B 109.5
C65 C66 H66C 109.5
H66A C66 H66B 109.5
H66A C66 H66C 109.5
H66B C66 H66C 109.5
C65 C67 H67A 109.5
C65 C67 H67B 109.5
C65 C67 H67C 109.5
H67A C67 H67B 109.5
H67A C67 H67C 109.5
H67B C67 H67C 109.5
C65 C68 H68A 109.5
C65 C68 H68B 109.5
C65 C68 H68C 109.5
H68A C68 H68B 109.5
H68A C68 H68C 109.5
H68B C68 H68C 109.5
O51 C69 Mn51 174.2(5)
O52 C70 Mn51 175.5(7)
O53 C71 Mn51 177.5(5)
P51 C72 H72 106.1
C73 C72 P51 114.6(4)
C73 C72 H72 106.1
C73 C72 C77 110.8(5)
C77 C72 P51 112.5(4)
C77 C72 H72 106.1
C72 C73 H73A 109.5
C72 C73 H73B 109.5
H73A C73 H73B 108.1
C74 C73 C72 110.8(5)
C74 C73 H73A 109.5
C74 C73 H73B 109.5
C73 C74 H74A 109.6
C73 C74 H74B 109.6
C73 C74 C75 110.4(5)
H74A C74 H74B 108.1
C75 C74 H74A 109.6
C75 C74 H74B 109.6
C74 C75 H75A 109.3
C74 C75 H75B 109.3
H75A C75 H75B 108.0
C76 C75 C74 111.5(5)
C76 C75 H75A 109.3
C76 C75 H75B 109.3
C75 C76 H76A 109.3
C75 C76 H76B 109.3
C75 C76 C77 111.7(5)
H76A C76 H76B 107.9
C77 C76 H76A 109.3
C77 C76 H76B 109.3
C72 C77 H77A 109.4
C72 C77 H77B 109.4
C76 C77 C72 111.3(5)
C76 C77 H77A 109.4
C76 C77 H77B 109.4
H77A C77 H77B 108.0
P51 C78 H78 103.4
C79' C78 P51 117.4(11)
C79' C78 H78 103.4
C79' C78 C83 108.0(13)
C83 C78 P51 119.0(13)
C83 C78 H78 103.4
P51 C78' H78' 103.6
C79 C78' P51 120.2(9)
C79 C78' H78' 103.6
C83' C78' P51 116.9(11)
C83' C78' H78' 103.6
C83' C78' C79 106.7(11)
C78' C79 H79A 109.0
C78' C79 H79B 109.0
H79A C79 H79B 107.8
C80 C79 C78' 112.7(11)
C80 C79 H79A 109.0
C80 C79 H79B 109.0
C78 C79' H79C 108.1
C78 C79' H79D 108.1
H79C C79' H79D 107.3
C80' C79' C78 116.6(13)
C80' C79' H79C 108.1
C80' C79' H79D 108.1
C79 C80 H80A 109.1
C79 C80 H80B 109.1
C79 C80 C81 112.4(13)
H80A C80 H80B 107.9
C81 C80 H80A 109.1
C81 C80 H80B 109.1
C79' C80' H80C 109.1
C79' C80' H80D 109.1
H80C C80' H80D 107.9
C81' C80' C79' 112.4(14)
C81' C80' H80C 109.1
C81' C80' H80D 109.1
C80 C81 H81A 109.0
C80 C81 H81B 109.0
H81A C81 H81B 107.8
C82 C81 C80 113.0(12)
C82 C81 H81A 109.0
C82 C81 H81B 109.0
C80' C81' H81C 109.3
C80' C81' H81D 109.3
H81C C81' H81D 108.0
C82' C81' C80' 111.6(13)
C82' C81' H81C 109.3
C82' C81' H81D 109.3
C81 C82 H82A 109.0
C81 C82 H82B 109.0
C81 C82 C83' 113.0(11)
H82A C82 H82B 107.8
C83' C82 H82A 109.0
C83' C82 H82B 109.0
C81' C82' H82C 109.0
C81' C82' H82D 109.0
C81' C82' C83 113.1(13)
H82C C82' H82D 107.8
C83 C82' H82C 109.0
C83 C82' H82D 109.0
C78 C83 H83A 109.4
C78 C83 H83B 109.4
C82' C83 C78 111.3(11)
C82' C83 H83A 109.4
C82' C83 H83B 109.4
H83A C83 H83B 108.0
C78' C83' H83C 108.0
C78' C83' H83D 108.0
C82 C83' C78' 117.3(11)
C82 C83' H83C 108.0
C82 C83' H83D 108.0
H83C C83' H83D 107.2
P51 C84 H84 105.0
C85 C84 P51 114.8(4)
C85 C84 H84 105.0
C85 C84 C89 107.7(5)
C89 C84 P51 118.1(4)
C89 C84 H84 105.0
C84 C85 H85A 109.5
C84 C85 H85B 109.5
H85A C85 H85B 108.1
C86 C85 C84 110.7(5)
C86 C85 H85A 109.5
C86 C85 H85B 109.5
C85 C86 H86A 109.6
C85 C86 H86B 109.6
H86A C86 H86B 108.1
C87 C86 C85 110.3(5)
C87 C86 H86A 109.6
C87 C86 H86B 109.6
C86 C87 H87A 109.5
C86 C87 H87B 109.5
H87A C87 H87B 108.1
C88 C87 C86 110.6(5)
C88 C87 H87A 109.5
C88 C87 H87B 109.5
C87 C88 H88A 109.1
C87 C88 H88B 109.1
C87 C88 C89 112.5(6)
H88A C88 H88B 107.8
C89 C88 H88A 109.1
C89 C88 H88B 109.1
C84 C89 H89A 109.7
C84 C89 H89B 109.7
C88 C89 C84 109.8(5)
C88 C89 H89A 109.7
C88 C89 H89B 109.7
H89A C89 H89B 108.2
N1 Mn1 P1 95.45(14)
N2 Mn1 P1 92.43(13)
N2 Mn1 N1 78.38(18)
C19 Mn1 P1 86.3(2)
C19 Mn1 N1 176.6(2)
C19 Mn1 N2 98.6(2)
C19 Mn1 C20 90.2(3)
C19 Mn1 C21 86.8(3)
C20 Mn1 P1 92.1(2)
C20 Mn1 N1 92.7(2)
C20 Mn1 N2 170.4(2)
C20 Mn1 C21 91.1(3)
C21 Mn1 P1 172.3(2)
C21 Mn1 N1 91.4(2)
C21 Mn1 N2 85.5(2)
C22 P1 Mn1 110.84(18)
C22 P1 C28 103.2(3)
C28 P1 Mn1 114.4(2)
C34 P1 Mn1 118.3(2)
C34 P1 C22 103.7(3)
C34 P1 C28 105.0(3)
C1 N1 Mn1 126.9(4)
C1 N1 C5 116.5(5)
C5 N1 Mn1 116.6(4)
C6 N2 Mn1 116.0(4)
C10 N2 Mn1 127.0(4)
C10 N2 C6 116.8(5)
N1 C1 H1 118.3
N1 C1 C2 123.5(6)
C2 C1 H1 118.3
C1 C2 H2 119.8
C1 C2 C3 120.5(5)
C3 C2 H2 119.8
C2 C3 C4 116.0(5)
C2 C3 C11 122.5(5)
C4 C3 C11 121.5(5)
C3 C4 H4 119.7
C5 C4 C3 120.7(6)
C5 C4 H4 119.7
N1 C5 C4 122.8(5)
N1 C5 C6 113.6(5)
C4 C5 C6 123.6(5)
N2 C6 C5 114.9(5)
N2 C6 C7 122.3(5)
C7 C6 C5 122.5(5)
C6 C7 H7 119.7
C6 C7 C8 120.6(5)
C8 C7 H7 119.7
C7 C8 C15 122.3(5)
C9 C8 C7 116.3(5)
C9 C8 C15 121.3(5)
C8 C9 H9 119.6
C10 C9 C8 120.8(5)
C10 C9 H9 119.6
N2 C10 C9 123.1(5)
N2 C10 H10 118.4
C9 C10 H10 118.4
C3 C11 C12 106.4(5)
C13 C11 C3 110.8(5)
C13 C11 C12 109.6(5)
C13 C11 C14 109.7(6)
C14 C11 C3 111.3(5)
C14 C11 C12 109.0(6)
C11 C12 H12A 109.5
C11 C12 H12B 109.5
C11 C12 H12C 109.5
H12A C12 H12B 109.5
H12A C12 H12C 109.5
H12B C12 H12C 109.5
C11 C13 H13A 109.5
C11 C13 H13B 109.5
C11 C13 H13C 109.5
H13A C13 H13B 109.5
H13A C13 H13C 109.5
H13B C13 H13C 109.5
C11 C14 H14A 109.5
C11 C14 H14B 109.5
C11 C14 H14C 109.5
H14A C14 H14B 109.5
H14A C14 H14C 109.5
H14B C14 H14C 109.5
C8 C15 C16 112.4(5)
C8 C15 C17 108.7(5)
C8 C15 C18 108.7(5)
C17 C15 C16 108.2(5)
C17 C15 C18 110.1(5)
C18 C15 C16 108.6(5)
C15 C16 H16A 109.5
C15 C16 H16B 109.5
C15 C16 H16C 109.5
H16A C16 H16B 109.5
H16A C16 H16C 109.5
H16B C16 H16C 109.5
C15 C17 H17A 109.5
C15 C17 H17B 109.5
C15 C17 H17C 109.5
H17A C17 H17B 109.5
H17A C17 H17C 109.5
H17B C17 H17C 109.5
C15 C18 H18A 109.5
C15 C18 H18B 109.5
C15 C18 H18C 109.5
H18A C18 H18B 109.5
H18A C18 H18C 109.5
H18B C18 H18C 109.5
O1 C19 Mn1 176.7(5)
O2 C20 Mn1 175.4(6)
O3 C21 Mn1 176.0(6)
P1 C22 H22 105.0
C23 C22 P1 112.2(4)
C23 C22 H22 105.0
C27 C22 P1 120.1(4)
C27 C22 H22 105.0
C27 C22 C23 108.2(5)
C22 C23 H23A 109.5
C22 C23 H23B 109.5
C22 C23 C24 110.9(5)
H23A C23 H23B 108.0
C24 C23 H23A 109.5
C24 C23 H23B 109.5
C23 C24 H24A 109.5
C23 C24 H24B 109.5
H24A C24 H24B 108.1
C25 C24 C23 110.7(5)
C25 C24 H24A 109.5
C25 C24 H24B 109.5
C24 C25 H25A 109.4
C24 C25 H25B 109.4
C24 C25 C26 111.1(6)
H25A C25 H25B 108.0
C26 C25 H25A 109.4
C26 C25 H25B 109.4
C25 C26 H26A 109.4
C25 C26 H26B 109.4
C25 C26 C27 111.3(6)
H26A C26 H26B 108.0
C27 C26 H26A 109.4
C27 C26 H26B 109.4
C22 C27 C26 111.6(5)
C22 C27 H27A 109.3
C22 C27 H27B 109.3
C26 C27 H27A 109.3
C26 C27 H27B 109.3
H27A C27 H27B 108.0
P1 C28 H28 105.1
C29 C28 P1 114.2(4)
C29 C28 H28 105.1
C33 C28 P1 117.1(4)
C33 C28 H28 105.1
C33 C28 C29 109.1(5)
C28 C29 H29A 109.0
C28 C29 H29B 109.0
H29A C29 H29B 107.8
C30 C29 C28 112.9(5)
C30 C29 H29A 109.0
C30 C29 H29B 109.0
C29 C30 H30A 109.3
C29 C30 H30B 109.3
C29 C30 C31 111.6(5)
H30A C30 H30B 108.0
C31 C30 H30A 109.3
C31 C30 H30B 109.3
C30 C31 H31A 109.6
C30 C31 H31B 109.6
C30 C31 C32 110.1(5)
H31A C31 H31B 108.1
C32 C31 H31A 109.6
C32 C31 H31B 109.6
C31 C32 H32A 109.4
C31 C32 H32B 109.4
C31 C32 C33 111.2(5)
H32A C32 H32B 108.0
C33 C32 H32A 109.4
C33 C32 H32B 109.4
C28 C33 C32 112.8(5)
C28 C33 H33A 109.0
C28 C33 H33B 109.0
C32 C33 H33A 109.0
C32 C33 H33B 109.0
H33A C33 H33B 107.8
P1 C34 H34 106.3
C35 C34 P1 111.8(4)
C35 C34 H34 106.3
C39 C34 P1 114.8(4)
C39 C34 H34 106.3
C39 C34 C35 110.7(5)
C34 C35 H35A 109.8
C34 C35 H35B 109.8
H35A C35 H35B 108.2
C36 C35 C34 109.5(5)
C36 C35 H35A 109.8
C36 C35 H35B 109.8
C35 C36 H36A 109.1
C35 C36 H36B 109.1
H36A C36 H36B 107.8
C37 C36 C35 112.5(6)
C37 C36 H36A 109.1
C37 C36 H36B 109.1
C36 C37 H37A 109.3
C36 C37 H37B 109.3
C36 C37 C38 111.6(6)
H37A C37 H37B 108.0
C38 C37 H37A 109.3
C38 C37 H37B 109.3
C37 C38 H38A 109.8
C37 C38 H38B 109.8
C37 C38 C39 109.4(5)
H38A C38 H38B 108.2
C39 C38 H38A 109.8
C39 C38 H38B 109.8
C34 C39 C38 110.5(5)
C34 C39 H39A 109.6
C34 C39 H39B 109.6
C38 C39 H39A 109.6
C38 C39 H39B 109.6
H39A C39 H39B 108.1
O54 S51 O55 114.5(7)
O54 S51 C91 102.9(7)
O55 S51 C91 104.9(4)
O56 S51 O54 114.2(9)
O56 S51 O55 114.2(6)
O56 S51 C91 104.5(7)
F51 C91 S51 113.6(7)
F51 C91 F52 105.6(9)
F52 C91 S51 111.4(7)
F53 C91 S51 112.7(7)
F53 C91 F51 108.9(8)
F53 C91 F52 104.1(8)
O54' S51' O55' 115.3(19)
O54' S51' C91' 104.2(16)
O55' S51' C91' 99.2(13)
O56' S51' O54' 121.9(19)
O56' S51' O55' 112.2(11)
O56' S51' C91' 99.2(8)
F51' C91' S51' 115.2(14)
F51' C91' F52' 107.0(17)
F52' C91' S51' 108.5(15)
F53' C91' S51' 114.8(14)
F53' C91' F51' 107.8(18)
F53' C91' F52' 102.5(19)
O4 S1 O6 112.0(5)
O4 S1 C40 103.4(4)
O5 S1 O4 120.9(7)
O5 S1 O6 114.3(8)
O5 S1 C40 100.6(7)
O6 S1 C40 102.2(4)
F1 C40 S1 114.8(6)
F1 C40 F2 109.6(7)
F1 C40 F3 103.3(7)
F2 C40 S1 116.6(6)
F2 C40 F3 102.7(7)
F3 C40 S1 108.4(6)

loop_
_geom_bond_atom_site_label_1
_geom_bond_atom_site_label_2
_geom_bond_distance
Mn51 P51 2.4669(17)
Mn51 N51 2.047(5)
Mn51 N52 2.045(5)
Mn51 C69 1.810(6)
Mn51 C70 1.800(7)
Mn51 C71 1.832(6)
P51 C72 1.863(6)
P51 C78 1.848(12)
P51 C78' 1.852(11)
P51 C84 1.856(5)
O51 C69 1.150(7)
O52 C70 1.151(8)
O53 C71 1.139(7)
N51 C51 1.357(7)
N51 C55 1.354(7)
N52 C56 1.378(7)
N52 C60 1.342(7)
C51 H51 0.9300
C51 C52 1.374(8)
C52 H52 0.9300
C52 C53 1.388(8)
C53 C54 1.394(8)
C53 C61 1.526(8)
C54 H54 0.9300
C54 C55 1.389(8)
C55 C56 1.471(8)
C56 C57 1.371(8)
C57 H57 0.9300
C57 C58 1.395(8)
C58 C59 1.379(8)
C58 C65 1.534(8)
C59 H59 0.9300
C59 C60 1.371(8)
C60 H60 0.9300
C61 C62 1.553(8)
C61 C63 1.532(9)
C61 C64 1.519(9)
C62 H62A 0.9600
C62 H62B 0.9600
C62 H62C 0.9600
C63 H63A 0.9600
C63 H63B 0.9600
C63 H63C 0.9600
C64 H64A 0.9600
C64 H64B 0.9600
C64 H64C 0.9600
C65 C66 1.545(9)
C65 C67 1.545(10)
C65 C68 1.519(9)
C66 H66A 0.9600
C66 H66B 0.9600
C66 H66C 0.9600
C67 H67A 0.9600
C67 H67B 0.9600
C67 H67C 0.9600
C68 H68A 0.9600
C68 H68B 0.9600
C68 H68C 0.9600
C72 H72 0.9800
C72 C73 1.526(8)
C72 C77 1.538(8)
C73 H73A 0.9700
C73 H73B 0.9700
C73 C74 1.518(8)
C74 H74A 0.9700
C74 H74B 0.9700
C74 C75 1.536(8)
C75 H75A 0.9700
C75 H75B 0.9700
C75 C76 1.506(9)
C76 H76A 0.9700
C76 H76B 0.9700
C76 C77 1.528(8)
C77 H77A 0.9700
C77 H77B 0.9700
C78 H78 0.9800
C78 C79' 1.537(14)
C78 C83 1.538(17)
C78' H78' 0.9800
C78' C79 1.538(13)
C78' C83' 1.536(17)
C79 H79A 0.9700
C79 H79B 0.9700
C79 C80 1.507(14)
C79' H79C 0.9700
C79' H79D 0.9700
C79' C80' 1.517(15)
C80 H80A 0.9700
C80 H80B 0.9700
C80 C81 1.532(15)
C80' H80C 0.9700
C80' H80D 0.9700
C80' C81' 1.515(15)
C81 H81A 0.9700
C81 H81B 0.9700
C81 C82 1.491(14)
C81' H81C 0.9700
C81' H81D 0.9700
C81' C82' 1.511(15)
C82 H82A 0.9700
C82 H82B 0.9700
C82 C83' 1.512(13)
C82' H82C 0.9700
C82' H82D 0.9700
C82' C83 1.535(14)
C83 H83A 0.9700
C83 H83B 0.9700
C83' H83C 0.9700
C83' H83D 0.9700
C84 H84 0.9800
C84 C85 1.528(8)
C84 C89 1.535(8)
C85 H85A 0.9700
C85 H85B 0.9700
C85 C86 1.527(8)
C86 H86A 0.9700
C86 H86B 0.9700
C86 C87 1.524(8)
C87 H87A 0.9700
C87 H87B 0.9700
C87 C88 1.515(9)
C88 H88A 0.9700
C88 H88B 0.9700
C88 C89 1.529(9)
C89 H89A 0.9700
C89 H89B 0.9700
Mn1 P1 2.4445(18)
Mn1 N1 2.055(5)
Mn1 N2 2.047(5)
Mn1 C19 1.809(6)
Mn1 C20 1.811(7)
Mn1 C21 1.834(7)
P1 C22 1.871(6)
P1 C28 1.876(6)
P1 C34 1.867(5)
O1 C19 1.148(7)
O2 C20 1.143(7)
O3 C21 1.147(8)
N1 C1 1.346(7)
N1 C5 1.362(7)
N2 C6 1.366(7)
N2 C10 1.350(7)
C1 H1 0.9300
C1 C2 1.379(8)
C2 H2 0.9300
C2 C3 1.392(9)
C3 C4 1.404(8)
C3 C11 1.531(8)
C4 H4 0.9300
C4 C5 1.373(8)
C5 C6 1.470(8)
C6 C7 1.391(8)
C7 H7 0.9300
C7 C8 1.399(7)
C8 C9 1.386(8)
C8 C15 1.517(8)
C9 H9 0.9300
C9 C10 1.384(8)
C10 H10 0.9300
C11 C12 1.553(9)
C11 C13 1.514(9)
C11 C14 1.520(9)
C12 H12A 0.9600
C12 H12B 0.9600
C12 H12C 0.9600
C13 H13A 0.9600
C13 H13B 0.9600
C13 H13C 0.9600
C14 H14A 0.9600
C14 H14B 0.9600
C14 H14C 0.9600
C15 C16 1.542(8)
C15 C17 1.517(9)
C15 C18 1.537(9)
C16 H16A 0.9600
C16 H16B 0.9600
C16 H16C 0.9600
C17 H17A 0.9600
C17 H17B 0.9600
C17 H17C 0.9600
C18 H18A 0.9600
C18 H18B 0.9600
C18 H18C 0.9600
C22 H22 0.9800
C22 C23 1.542(7)
C22 C27 1.521(8)
C23 H23A 0.9700
C23 H23B 0.9700
C23 C24 1.547(9)
C24 H24A 0.9700
C24 H24B 0.9700
C24 C25 1.492(9)
C25 H25A 0.9700
C25 H25B 0.9700
C25 C26 1.528(9)
C26 H26A 0.9700
C26 H26B 0.9700
C26 C27 1.531(9)
C27 H27A 0.9700
C27 H27B 0.9700
C28 H28 0.9800
C28 C29 1.543(8)
C28 C33 1.517(9)
C29 H29A 0.9700
C29 H29B 0.9700
C29 C30 1.513(9)
C30 H30A 0.9700
C30 H30B 0.9700
C30 C31 1.520(9)
C31 H31A 0.9700
C31 H31B 0.9700
C31 C32 1.520(9)
C32 H32A 0.9700
C32 H32B 0.9700
C32 C33 1.546(9)
C33 H33A 0.9700
C33 H33B 0.9700
C34 H34 0.9800
C34 C35 1.545(8)
C34 C39 1.507(9)
C35 H35A 0.9700
C35 H35B 0.9700
C35 C36 1.537(9)
C36 H36A 0.9700
C36 H36B 0.9700
C36 C37 1.485(10)
C37 H37A 0.9700
C37 H37B 0.9700
C37 C38 1.534(9)
C38 H38A 0.9700
C38 H38B 0.9700
C38 C39 1.542(8)
C39 H39A 0.9700
C39 H39B 0.9700
S51 O54 1.443(9)
S51 O55 1.465(6)
S51 O56 1.401(11)
S51 C91 1.795(10)
F51 C91 1.312(11)
F52 C91 1.331(11)
F53 C91 1.301(10)
S51' O54' 1.418(16)
S51' O55' 1.471(16)
S51' O56' 1.360(8)
S51' C91' 1.837(16)
F51' C91' 1.319(17)
F52' C91' 1.331(19)
F53' C91' 1.310(17)
S1 O4 1.394(6)
S1 O5 1.383(10)
S1 O6 1.441(8)
S1 C40 1.768(9)
F1 C40 1.325(9)
F2 C40 1.327(9)
F3 C40 1.376(11)

loop_
_geom_torsion_atom_site_label_1
_geom_torsion_atom_site_label_2
_geom_torsion_atom_site_label_3
_geom_torsion_atom_site_label_4
_geom_torsion
Mn51 P51 C72 C73 71.0(4)
Mn51 P51 C72 C77 -56.8(5)
Mn51 P51 C78 C79' 166.2(14)
Mn51 P51 C78 C83 33(2)
Mn51 P51 C78' C79 153.1(14)
Mn51 P51 C78' C83' -75.0(14)
Mn51 P51 C84 C85 63.7(5)
Mn51 P51 C84 C89 -167.5(4)
Mn51 N51 C51 C52 179.0(4)
Mn51 N51 C55 C54 -176.9(4)
Mn51 N51 C55 C56 6.3(6)
Mn51 N52 C56 C55 -0.6(6)
Mn51 N52 C56 C57 -176.5(4)
Mn51 N52 C60 C59 175.7(4)
P51 C72 C73 C74 174.5(4)
P51 C72 C77 C76 -175.6(4)
P51 C78 C79' C80' 170.5(15)
P51 C78 C83 C82' -169.0(14)
P51 C78' C79 C80 -168.6(13)
P51 C78' C83' C82 170.7(11)
P51 C84 C85 C86 -164.5(4)
P51 C84 C89 C88 168.5(5)
N51 C51 C52 C53 -0.5(9)
N51 C55 C56 N52 -3.7(7)
N51 C55 C56 C57 172.1(5)
N52 C56 C57 C58 1.0(8)
C51 N51 C55 C54 5.3(8)
C51 N51 C55 C56 -171.5(5)
C51 C52 C53 C54 2.6(8)
C51 C52 C53 C61 -176.3(5)
C52 C53 C54 C55 -0.9(8)
C52 C53 C61 C62 78.0(7)
C52 C53 C61 C63 -39.8(8)
C52 C53 C61 C64 -162.8(6)
C53 C54 C55 N51 -3.2(8)
C53 C54 C55 C56 173.3(5)
C54 C53 C61 C62 -100.9(6)
C54 C53 C61 C63 141.3(6)
C54 C53 C61 C64 18.4(8)
C54 C55 C56 N52 179.6(5)
C54 C55 C56 C57 -4.7(8)
C55 N51 C51 C52 -3.4(8)
C55 C56 C57 C58 -174.4(5)
C56 N52 C60 C59 0.1(8)
C56 C57 C58 C59 -1.3(8)
C56 C57 C58 C65 176.1(5)
C57 C58 C59 C60 1.1(8)
C57 C58 C65 C66 58.8(8)
C57 C58 C65 C67 -60.8(7)
C57 C58 C65 C68 -179.6(5)
C58 C59 C60 N52 -0.5(9)
C59 C58 C65 C66 -124.0(7)
C59 C58 C65 C67 116.4(7)
C59 C58 C65 C68 -2.4(8)
C60 N52 C56 C55 175.5(4)
C60 N52 C56 C57 -0.3(7)
C61 C53 C54 C55 178.0(5)
C65 C58 C59 C60 -176.3(5)
C72 P51 C78 C79' 35.5(19)
C72 P51 C78 C83 -97.8(16)
C72 P51 C78' C79 28.3(17)
C72 P51 C78' C83' 160.2(11)
C72 P51 C84 C85 -169.3(4)
C72 P51 C84 C89 -40.5(6)
C72 C73 C74 C75 57.5(7)
C73 C72 C77 C76 54.6(7)
C73 C74 C75 C76 -56.8(7)
C74 C75 C76 C77 55.1(7)
C75 C76 C77 C72 -54.0(7)
C77 C72 C73 C74 -56.8(6)
C78 P51 C72 C73 -158.6(8)
C78 P51 C72 C77 73.6(8)
C78 P51 C84 C85 -61.0(8)
C78 P51 C84 C89 67.8(8)
C78 C79' C80' C81' 50(2)
C78' P51 C72 C73 -168.3(8)
C78' P51 C72 C77 63.8(8)
C78' P51 C84 C85 -61.3(7)
C78' P51 C84 C89 67.6(7)
C78' C79 C80 C81 -57(2)
C79 C78' C83' C82 -51.4(18)
C79 C80 C81 C82 51(2)
C79' C78 C83 C82' 54(2)
C79' C80' C81' C82' -48(3)
C80 C81 C82 C83' -45(2)
C80' C81' C82' C83 54(2)
C81 C82 C83' C78' 48(2)
C81' C82' C83 C78 -58(2)
C83 C78 C79' C80' -52(2)
C83' C78' C79 C80 55.2(19)
C84 P51 C72 C73 -53.9(5)
C84 P51 C72 C77 178.2(4)
C84 P51 C78 C79' -71.0(18)
C84 P51 C78 C83 155.8(15)
C84 P51 C78' C79 -80.4(16)
C84 P51 C78' C83' 51.6(13)
C84 C85 C86 C87 -59.8(7)
C85 C84 C89 C88 -59.5(7)
C85 C86 C87 C88 54.6(8)
C86 C87 C88 C89 -54.2(9)
C87 C88 C89 C84 57.2(8)
C89 C84 C85 C86 61.7(7)
Mn1 P1 C22 C23 -67.7(4)
Mn1 P1 C22 C27 163.6(4)
Mn1 P1 C28 C29 -164.4(4)
Mn1 P1 C28 C33 -35.2(5)
Mn1 P1 C34 C35 61.9(5)
Mn1 P1 C34 C39 -65.1(5)
Mn1 N1 C1 C2 177.4(4)
Mn1 N1 C5 C4 -175.5(4)
Mn1 N1 C5 C6 5.8(6)
Mn1 N2 C6 C5 -3.5(6)
Mn1 N2 C6 C7 -176.9(4)
Mn1 N2 C10 C9 174.0(4)
P1 C22 C23 C24 167.0(4)
P1 C22 C27 C26 -171.9(5)
P1 C28 C29 C30 -172.9(4)
P1 C28 C33 C32 175.0(4)
P1 C34 C35 C36 174.4(5)
P1 C34 C39 C38 -173.2(4)
N1 C1 C2 C3 -0.8(9)
N1 C5 C6 N2 -1.5(7)
N1 C5 C6 C7 171.9(5)
N2 C6 C7 C8 3.1(8)
C1 N1 C5 C4 4.3(8)
C1 N1 C5 C6 -174.4(5)
C1 C2 C3 C4 2.1(8)
C1 C2 C3 C11 -175.9(5)
C2 C3 C4 C5 -0.2(8)
C2 C3 C11 C12 88.4(7)
C2 C3 C11 C13 -30.7(8)
C2 C3 C11 C14 -153.0(6)
C3 C4 C5 N1 -3.1(8)
C3 C4 C5 C6 175.5(5)
C4 C3 C11 C12 -89.4(7)
C4 C3 C11 C13 151.5(6)
C4 C3 C11 C14 29.2(8)
C4 C5 C6 N2 179.8(5)
C4 C5 C6 C7 -6.8(8)
C5 N1 C1 C2 -2.4(8)
C5 C6 C7 C8 -169.8(5)
C6 N2 C10 C9 -0.7(8)
C6 C7 C8 C9 -2.1(8)
C6 C7 C8 C15 175.9(5)
C7 C8 C9 C10 -0.1(8)
C7 C8 C15 C16 0.3(8)
C7 C8 C15 C17 -119.5(6)
C7 C8 C15 C18 120.6(6)
C8 C9 C10 N2 1.6(9)
C9 C8 C15 C16 178.2(5)
C9 C8 C15 C17 58.4(7)
C9 C8 C15 C18 -61.5(7)
C10 N2 C6 C5 171.8(5)
C10 N2 C6 C7 -1.6(8)
C11 C3 C4 C5 177.7(5)
C15 C8 C9 C10 -178.1(5)
C22 P1 C28 C29 75.1(5)
C22 P1 C28 C33 -155.6(5)
C22 P1 C34 C35 -174.9(4)
C22 P1 C34 C39 58.0(5)
C22 C23 C24 C25 58.6(7)
C23 C22 C27 C26 57.5(7)
C23 C24 C25 C26 -55.9(8)
C24 C25 C26 C27 55.2(8)
C25 C26 C27 C22 -56.6(8)
C27 C22 C23 C24 -58.3(7)
C28 P1 C22 C23 55.2(5)
C28 P1 C22 C27 -73.5(5)
C28 P1 C34 C35 -67.0(5)
C28 P1 C34 C39 165.9(5)
C28 C29 C30 C31 -56.4(7)
C29 C28 C33 C32 -53.4(7)
C29 C30 C31 C32 56.3(7)
C30 C31 C32 C33 -55.6(7)
C31 C32 C33 C28 55.9(8)
C33 C28 C29 C30 53.9(7)
C34 P1 C22 C23 164.5(4)
C34 P1 C22 C27 35.7(6)
C34 P1 C28 C29 -33.2(5)
C34 P1 C28 C33 96.1(5)
C34 C35 C36 C37 55.0(8)
C35 C34 C39 C38 59.2(7)
C35 C36 C37 C38 -55.9(8)
C36 C37 C38 C39 56.4(8)
C37 C38 C39 C34 -58.2(8)
C39 C34 C35 C36 -56.4(7)
O54 S51 C91 F51 -55.0(9)
O54 S51 C91 F52 64.1(9)
O54 S51 C91 F53 -179.4(9)
O55 S51 C91 F51 -175.0(7)
O55 S51 C91 F52 -56.0(8)
O55 S51 C91 F53 60.6(8)
O56 S51 C91 F51 64.5(10)
O56 S51 C91 F52 -176.4(9)
O56 S51 C91 F53 -59.8(10)
O54' S51' C91' F51' 53(3)
O54' S51' C91' F52' -67(2)
O54' S51' C91' F53' 179(2)
O55' S51' C91' F51' -66(2)
O55' S51' C91' F52' 174.2(18)
O55' S51' C91' F53' 60(2)
O56' S51' C91' F51' 179.6(16)
O56' S51' C91' F52' 59.7(17)
O56' S51' C91' F53' -54.3(18)
O4 S1 C40 F1 47.7(8)
O4 S1 C40 F2 177.8(7)
O4 S1 C40 F3 -67.1(6)
O5 S1 C40 F1 -77.8(10)
O5 S1 C40 F2 52.2(10)
O5 S1 C40 F3 167.4(8)
O6 S1 C40 F1 164.2(8)
O6 S1 C40 F2 -65.7(9)
O6 S1 C40 F3 49.4(7)
